data_2221601
loop_
_publ_author_name
'Gowda, B. Thimme'
'Tokar\<c\'ik, Miroslav'
'Ko\<z\'i\<sek, Jozef'
'Suchetan, P. A.'
'Fuess, Hartmut'

_publ_section_title
;
 2,4-Dichlorophenyl benzoate
;
_journal_coeditor_code BT2919
_journal_issue 5
_journal_name_full 'Acta Crystallographica Section E'
_journal_page_first o947
_journal_paper_doi 10.1107/S1600536809011763
_journal_volume 65
_journal_year 2009
_chemical_formula_iupac 'C13 H8 Cl2 O2'
_chemical_formula_moiety 'C13 H8 Cl2 O2'
_chemical_formula_sum 'C13 H8 Cl2 O2'
_chemical_formula_weight 267.09
_chemical_name_systematic
;
2,4-Dichlorophenyl benzoate
;
_space_group_IT_number 19
_symmetry_cell_setting orthorhombic
_symmetry_space_group_name_Hall 'P 2ac 2ab'
_symmetry_space_group_name_H-M 'P 21 21 21'
_atom_sites_solution_hydrogens geom
_atom_sites_solution_primary direct
_atom_sites_solution_secondary difmap
_audit_creation_method 'WinGX routine CIF_UPDATE'
_cell_angle_alpha 90
_cell_angle_beta 90
_cell_angle_gamma 90
_cell_formula_units_Z 4
_cell_length_a 3.97220(10)
_cell_length_b 11.9458(3)
_cell_length_c 24.9407(5)
_cell_measurement_reflns_used 10923
_cell_measurement_temperature 295(2)
_cell_measurement_theta_max 29.4601
_cell_measurement_theta_min 3.2562
_cell_volume 1183.46(5)
_computing_cell_refinement
;
CrysAlis RED (Oxford Diffraction, 2009)
;
_computing_data_collection
;
CrysAlis CCD (Oxford Diffraction, 2009)
;
_computing_data_reduction
;
CrysAlis RED (Oxford Diffraction, 2009)
;
_computing_molecular_graphics
;
ORTEP-3 (Farrugia, 1997) and DIAMOND (Brandenburg, 2002)
;
_computing_publication_material
;
SHELXL97 (Sheldrick, 2008), PLATON (Spek, 2009) and WinGX
(Farrugia, 1999)
;
_computing_structure_refinement 'SHELXL97 (Sheldrick, 2008)'
_computing_structure_solution 'SHELXS97 (Sheldrick, 2008)'
_diffrn_ambient_temperature 295(2)
_diffrn_detector_area_resol_mean 10.434
_diffrn_measured_fraction_theta_full 0.995
_diffrn_measured_fraction_theta_max 0.995
_diffrn_measurement_device_type 'Oxford Diffraction Xcalibur diffractomenter with a Ruby (Gemini Mo) detector'
_diffrn_measurement_method \w
_diffrn_radiation_monochromator graphite
_diffrn_radiation_type MoK\a
_diffrn_radiation_wavelength 0.71073
_diffrn_reflns_av_R_equivalents 0.0273
_diffrn_reflns_limit_h_max 4
_diffrn_reflns_limit_h_min -4
_diffrn_reflns_limit_k_max 14
_diffrn_reflns_limit_k_min -14
_diffrn_reflns_limit_l_max 30
_diffrn_reflns_limit_l_min -30
_diffrn_reflns_number 20045
_diffrn_reflns_theta_full 25.48
_diffrn_reflns_theta_max 25.48
_diffrn_reflns_theta_min 3.27
_diffrn_standards_number 0
_exptl_absorpt_coefficient_mu 0.533
_exptl_absorpt_correction_T_max 0.943
_exptl_absorpt_correction_T_min 0.751
_exptl_absorpt_correction_type multi-scan
_exptl_absorpt_process_details '(CrysAlis RED; Oxford Diffraction, 2009)'
_exptl_crystal_colour colourless
_exptl_crystal_density_diffrn 1.499
_exptl_crystal_density_method 'not measured'
_exptl_crystal_description needle
_exptl_crystal_F_000 544
_exptl_crystal_size_max 0.47
_exptl_crystal_size_mid 0.11
_exptl_crystal_size_min 0.10
_refine_diff_density_max 0.127
_refine_diff_density_min -0.146
_refine_ls_abs_structure_details 'Flack (1983), 861 Friedel pairs'
_refine_ls_abs_structure_Flack 0.02(5)
_refine_ls_extinction_method none
_refine_ls_goodness_of_fit_ref 1.026
_refine_ls_hydrogen_treatment mixed
_refine_ls_matrix_type full
_refine_ls_number_parameters 160
_refine_ls_number_reflns 2202
_refine_ls_number_restraints 2
_refine_ls_restrained_S_all 1.027
_refine_ls_R_factor_all 0.0289
_refine_ls_R_factor_gt 0.0233
_refine_ls_shift/su_max 0
_refine_ls_shift/su_mean 0
_refine_ls_structure_factor_coef Fsqd
_refine_ls_weighting_details 'calc w=1/[\s^2^(Fo^2^)+(0.0343P)^2^+0.0694P] where P=(Fo^2^+2Fc^2^)/3'
_refine_ls_weighting_scheme calc
_refine_ls_wR_factor_gt 0.0567
_refine_ls_wR_factor_ref 0.0587
_reflns_number_gt 1961
_reflns_number_total 2202
_reflns_threshold_expression I>2\s(I)
_cod_data_source_file bt2919.cif
_cod_data_source_block I
_cod_database_code 2221601
_cod_database_fobs_code 2221601

loop_
_symmetry_equiv_pos_as_xyz
'x, y, z'
'-x+1/2, -y, z+1/2'
'x+1/2, -y+1/2, -z'
'-x, y+1/2, -z+1/2'

loop_
_atom_site_type_symbol
_atom_site_label
_atom_site_fract_x
_atom_site_fract_y
_atom_site_fract_z
_atom_site_U_iso_or_equiv
_atom_site_adp_type
_atom_site_calc_flag
_atom_site_refinement_flags
_atom_site_occupancy
_atom_site_disorder_assembly
_atom_site_disorder_group
C C1 0.4499(4) 0.34482(14) 0.11405(6) 0.0475(4) Uani d . 1 . .
C C2 0.5855(4) 0.32994(13) 0.16904(6) 0.0454(4) Uani d . 1 . .
C C3 0.7373(5) 0.41579(15) 0.19708(7) 0.0532(4) Uani d . 1 . .
H H3 0.7648 0.4856 0.1811 0.064 Uiso calc R 1 . .
C C4 0.8484(6) 0.39790(19) 0.24887(7) 0.0649(5) Uani d D 1 . .
H H4 0.947(5) 0.4659(16) 0.2689(8) 0.078 Uiso d D 1 . .
C C5 0.8127(6) 0.29517(19) 0.27219(8) 0.0671(5) Uani d D 1 . .
H H5 0.884(6) 0.2847(17) 0.3063(8) 0.081 Uiso d D 1 . .
C C6 0.6657(6) 0.20918(18) 0.24438(8) 0.0709(6) Uani d . 1 . .
H H6 0.6437 0.1393 0.2604 0.085 Uiso calc R 1 . .
C C7 0.5496(5) 0.22556(15) 0.19272(7) 0.0603(5) Uani d . 1 . .
H H7 0.4485 0.1672 0.174 0.072 Uiso calc R 1 . .
C C8 0.4313(4) 0.47198(13) 0.04142(6) 0.0439(4) Uani d . 1 . .
C C9 0.2560(4) 0.56988(13) 0.03415(6) 0.0436(4) Uani d . 1 . .
C C10 0.1619(4) 0.60433(13) -0.01650(6) 0.0466(4) Uani d . 1 . .
H H10 0.0463 0.6712 -0.0215 0.056 Uiso calc R 1 . .
C C11 0.2437(4) 0.53692(13) -0.05937(6) 0.0457(4) Uani d . 1 . .
C C12 0.4179(4) 0.43887(13) -0.05300(6) 0.0489(4) Uani d . 1 . .
H H12 0.4704 0.3947 -0.0825 0.059 Uiso calc R 1 . .
C C13 0.5148(4) 0.40651(14) -0.00208(7) 0.0489(4) Uani d . 1 . .
H H13 0.636 0.3407 0.0028 0.059 Uiso calc R 1 . .
O O1 0.5392(3) 0.44515(9) 0.09308(4) 0.0522(3) Uani d . 1 . .
O O2 0.2813(4) 0.27886(11) 0.09054(5) 0.0749(4) Uani d . 1 . .
Cl Cl1 0.14820(14) 0.65271(4) 0.088572(17) 0.06409(15) Uani d . 1 . .
Cl Cl2 0.11922(13) 0.57737(4) -0.123305(17) 0.06442(15) Uani d . 1 . .

loop_
_atom_site_aniso_label
_atom_site_aniso_U_11
_atom_site_aniso_U_22
_atom_site_aniso_U_33
_atom_site_aniso_U_12
_atom_site_aniso_U_13
_atom_site_aniso_U_23
C1 0.0547(10) 0.0419(8) 0.0460(8) -0.0075(9) 0.0057(8) -0.0025(7)
C2 0.0474(9) 0.0440(9) 0.0450(8) -0.0005(8) 0.0081(7) -0.0007(7)
C3 0.0588(10) 0.0515(10) 0.0493(9) -0.0038(9) 0.0020(8) 0.0003(8)
C4 0.0657(12) 0.0814(14) 0.0477(10) -0.0034(12) -0.0026(9) -0.0054(9)
C5 0.0699(13) 0.0840(14) 0.0474(10) 0.0095(12) 0.0021(10) 0.0095(11)
C6 0.0816(14) 0.0657(12) 0.0654(12) 0.0070(13) 0.0145(11) 0.0207(10)
C7 0.0742(13) 0.0497(10) 0.0571(11) -0.0025(10) 0.0093(10) 0.0030(8)
C8 0.0467(9) 0.0394(8) 0.0455(8) -0.0080(8) -0.0019(7) 0.0002(6)
C9 0.0466(9) 0.0371(8) 0.0470(9) -0.0076(7) 0.0047(7) -0.0072(7)
C10 0.0479(9) 0.0401(8) 0.0517(9) 0.0020(8) 0.0019(8) -0.0005(7)
C11 0.0460(9) 0.0485(9) 0.0425(8) -0.0045(8) 0.0005(7) 0.0036(7)
C12 0.0518(10) 0.0482(9) 0.0468(9) 0.0031(9) 0.0063(8) -0.0060(7)
C13 0.0516(9) 0.0411(9) 0.0541(9) 0.0043(8) 0.0012(8) 0.0009(7)
O1 0.0667(8) 0.0424(6) 0.0475(6) -0.0113(6) -0.0117(6) 0.0031(5)
O2 0.1069(11) 0.0634(8) 0.0546(7) -0.0411(8) -0.0074(8) -0.0019(6)
Cl1 0.0868(3) 0.0509(2) 0.0545(2) -0.0017(2) 0.0102(2) -0.0149(2)
Cl2 0.0754(3) 0.0715(3) 0.0464(2) 0.0074(3) -0.0040(2) 0.0055(2)

loop_
_atom_type_symbol
_atom_type_description
_atom_type_scat_dispersion_real
_atom_type_scat_dispersion_imag
_atom_type_scat_source
C C 0.0033 0.0016 'International Tables Vol C Tables 4.2.6.8 and 6.1.1.4'
H H 0 0 'International Tables Vol C Tables 4.2.6.8 and 6.1.1.4'
O O 0.0106 0.006 'International Tables Vol C Tables 4.2.6.8 and 6.1.1.4'
Cl Cl 0.1484 0.1585 'International Tables Vol C Tables 4.2.6.8 and 6.1.1.4'

loop_
_geom_angle_atom_site_label_1
_geom_angle_atom_site_label_2
_geom_angle_atom_site_label_3
_geom_angle_site_symmetry_1
_geom_angle_site_symmetry_3
_geom_angle
_geom_angle_publ_flag
O2 C1 O1 . . 122.91(15) ?
O2 C1 C2 . . 125.52(15) ?
O1 C1 C2 . . 111.57(13) ?
C3 C2 C7 . . 119.82(16) ?
C3 C2 C1 . . 122.54(14) ?
C7 C2 C1 . . 117.63(15) ?
C2 C3 C4 . . 119.89(17) ?
C2 C3 H3 . . 120.1 ?
C4 C3 H3 . . 120.1 ?
C5 C4 C3 . . 120.3(2) ?
C5 C4 H4 . . 122.8(11) ?
C3 C4 H4 . . 116.8(11) ?
C4 C5 C6 . . 120.16(19) ?
C4 C5 H5 . . 119.4(14) ?
C6 C5 H5 . . 120.4(14) ?
C5 C6 C7 . . 120.52(18) ?
C5 C6 H6 . . 119.7 ?
C7 C6 H6 . . 119.7 ?
C6 C7 C2 . . 119.33(19) ?
C6 C7 H7 . . 120.3 ?
C2 C7 H7 . . 120.3 ?
C9 C8 C13 . . 120.10(14) ?
C9 C8 O1 . . 118.25(13) ?
C13 C8 O1 . . 121.53(14) ?
C8 C9 C10 . . 120.81(14) ?
C8 C9 Cl1 . . 120.54(12) ?
C10 C9 Cl1 . . 118.65(13) ?
C11 C10 C9 . . 118.18(15) ?
C11 C10 H10 . . 120.9 ?
C9 C10 H10 . . 120.9 ?
C12 C11 C10 . . 121.94(15) ?
C12 C11 Cl2 . . 119.22(13) ?
C10 C11 Cl2 . . 118.85(12) ?
C11 C12 C13 . . 119.11(15) ?
C11 C12 H12 . . 120.4 ?
C13 C12 H12 . . 120.4 ?
C8 C13 C12 . . 119.85(16) ?
C8 C13 H13 . . 120.1 ?
C12 C13 H13 . . 120.1 ?
C1 O1 C8 . . 118.64(12) ?

loop_
_geom_bond_atom_site_label_1
_geom_bond_atom_site_label_2
_geom_bond_site_symmetry_2
_geom_bond_distance
_geom_bond_publ_flag
C1 O2 . 1.189(2) ?
C1 O1 . 1.355(2) ?
C1 C2 . 1.484(2) ?
C2 C3 . 1.380(2) ?
C2 C7 . 1.387(2) ?
C3 C4 . 1.382(3) ?
C3 H3 . 0.93 ?
C4 C5 . 1.365(3) ?
C4 H4 . 1.031(19) ?
C5 C6 . 1.370(3) ?
C5 H5 . 0.905(19) ?
C6 C7 . 1.382(3) ?
C6 H6 . 0.93 ?
C7 H7 . 0.93 ?
C8 C9 . 1.373(2) ?
C8 C13 . 1.378(2) ?
C8 O1 . 1.3951(19) ?
C9 C10 . 1.380(2) ?
C9 Cl1 . 1.7334(15) ?
C10 C11 . 1.378(2) ?
C10 H10 . 0.93 ?
C11 C12 . 1.370(2) ?
C11 Cl2 . 1.7380(16) ?
C12 C13 . 1.382(2) ?
C12 H12 . 0.93 ?
C13 H13 . 0.93 ?

loop_
_geom_torsion_atom_site_label_1
_geom_torsion_atom_site_label_2
_geom_torsion_atom_site_label_3
_geom_torsion_atom_site_label_4
_geom_torsion_site_symmetry_1
_geom_torsion_site_symmetry_2
_geom_torsion_site_symmetry_3
_geom_torsion_site_symmetry_4
_geom_torsion
_geom_torsion_publ_flag
O2 C1 C2 C3 . . . . -170.23(18) ?
O1 C1 C2 C3 . . . . 9.2(2) ?
O2 C1 C2 C7 . . . . 8.5(3) ?
O1 C1 C2 C7 . . . . -172.04(15) ?
C7 C2 C3 C4 . . . . -1.0(3) ?
C1 C2 C3 C4 . . . . 177.77(17) ?
C2 C3 C4 C5 . . . . 0.9(3) ?
C3 C4 C5 C6 . . . . -0.2(3) ?
C4 C5 C6 C7 . . . . -0.5(3) ?
C5 C6 C7 C2 . . . . 0.4(3) ?
C3 C2 C7 C6 . . . . 0.3(3) ?
C1 C2 C7 C6 . . . . -178.49(18) ?
C13 C8 C9 C10 . . . . -0.2(2) ?
O1 C8 C9 C10 . . . . 175.80(14) ?
C13 C8 C9 Cl1 . . . . 179.76(13) ?
O1 C8 C9 Cl1 . . . . -4.3(2) ?
C8 C9 C10 C11 . . . . 1.0(2) ?
Cl1 C9 C10 C11 . . . . -178.90(13) ?
C9 C10 C11 C12 . . . . -0.9(2) ?
C9 C10 C11 Cl2 . . . . 178.61(13) ?
C10 C11 C12 C13 . . . . 0.0(2) ?
Cl2 C11 C12 C13 . . . . -179.58(13) ?
C9 C8 C13 C12 . . . . -0.8(3) ?
O1 C8 C13 C12 . . . . -176.67(15) ?
C11 C12 C13 C8 . . . . 0.9(3) ?
O2 C1 O1 C8 . . . . -0.6(3) ?
C2 C1 O1 C8 . . . . 179.94(14) ?
C9 C8 O1 C1 . . . . 125.12(16) ?
C13 C8 O1 C1 . . . . -59.0(2) ?

loop_
_cod_related_entry_id
_cod_related_entry_database
_cod_related_entry_code
1 ChemSpider 232523
